data_7063026
loop_
_publ_author_name
'Antala, Jakub'
'Schulz, Ji\<r\'i'
'C\'isa\<rov\'a, Ivana'
'\<St\<epni\<cka, Petr'

_publ_section_title
;
 Synthesis, reactivity and coordination behaviour of a ferrocene
 phosphinostibine and intramolecular interactions in its P(v) and Sb(v)
 derivatives
;
_journal_issue 12
_journal_name_full 'New Journal of Chemistry'
_journal_page_first 5107
_journal_page_last 5119
_journal_paper_doi 10.1039/D4NJ00349G
_journal_volume 48
_journal_year 2024
_chemical_formula_moiety 'C40 H40 Cl4 Fe O2 P Sb, C6 H14'
_chemical_formula_sum 'C46 H54 Cl4 Fe O2 P Sb'
_chemical_formula_weight 989.26
_space_group_crystal_system monoclinic
_space_group_IT_number 14
_space_group_name_Hall '-P 2yn'
_space_group_name_H-M_alt 'P 1 21/n 1'
_atom_sites_solution_hydrogens geom
_atom_sites_solution_primary direct
_atom_sites_solution_secondary difmap
_audit_creation_method SHELXL-2014/7
_audit_update_record
;
2023-12-20 deposited with the CCDC.	2024-02-14 downloaded from the CCDC.
;
_cell_angle_alpha 90
_cell_angle_beta 93.9560(10)
_cell_angle_gamma 90
_cell_formula_units_Z 8
_cell_length_a 26.5835(10)
_cell_length_b 9.6286(3)
_cell_length_c 33.6668(13)
_cell_measurement_reflns_used 9252
_cell_measurement_temperature 120(2)
_cell_measurement_theta_max 27.46
_cell_measurement_theta_min 2.43
_cell_volume 8596.9(5)
_computing_cell_refinement 'SAINT V8.40B (Bruker AXS LLC, 2019)'
_computing_data_collection 'Bruker Instrument Service vV6.2.16'
_computing_data_reduction 'SAINT V8.40B (Bruker AXS LLC, 2019)'
_computing_molecular_graphics 'PLATON (Spek, 2017)'
_computing_publication_material 'PLATON (Spek, 2017)'
_computing_structure_refinement 'SHELXL-2014/7 (Sheldrick, 2014)'
_computing_structure_solution 'SHELXLT-2014  (Sheldrick, 2014)'
_diffrn_ambient_temperature 120(2)
_diffrn_measured_fraction_theta_full 0.999
_diffrn_measured_fraction_theta_max 0.999
_diffrn_measurement_device_type 'Bruker D8 VENTURE Kappa Duo PHOTON III'
_diffrn_measurement_method '\f and \w scans'
_diffrn_radiation_monochromator 'Quazar Mo multilayer optic'
_diffrn_radiation_source 'I\mS micro-focus sealed tube'
_diffrn_radiation_type MoK\a
_diffrn_radiation_wavelength 0.71073
_diffrn_reflns_av_R_equivalents 0.0271
_diffrn_reflns_av_unetI/netI 0.0205
_diffrn_reflns_Laue_measured_fraction_full 0.999
_diffrn_reflns_Laue_measured_fraction_max 0.999
_diffrn_reflns_limit_h_max 34
_diffrn_reflns_limit_h_min -34
_diffrn_reflns_limit_k_max 12
_diffrn_reflns_limit_k_min -12
_diffrn_reflns_limit_l_max 43
_diffrn_reflns_limit_l_min -43
_diffrn_reflns_number 103870
_diffrn_reflns_point_group_measured_fraction_full 0.999
_diffrn_reflns_point_group_measured_fraction_max 0.999
_diffrn_reflns_theta_full 25.242
_diffrn_reflns_theta_max 27.491
_diffrn_reflns_theta_min 1.925
_exptl_absorpt_coefficient_mu 1.290
_exptl_absorpt_correction_T_max 0.88
_exptl_absorpt_correction_T_min 0.74
_exptl_absorpt_correction_type multi-scan
_exptl_absorpt_process_details
;
Krause, L., Herbst-Irmer, R., Sheldrick, G. M., Stalke, D. (2015).
J. Appl. Cryst. 48, 3-10.
;
_exptl_crystal_colour orange
_exptl_crystal_density_diffrn 1.529
_exptl_crystal_description bar
_exptl_crystal_F_000 4048
_exptl_crystal_size_max 0.41
_exptl_crystal_size_mid 0.21
_exptl_crystal_size_min 0.10
_refine_diff_density_max 2.786
_refine_diff_density_min -1.091
_refine_diff_density_rms 0.104
_refine_ls_extinction_method none
_refine_ls_goodness_of_fit_ref 1.135
_refine_ls_hydrogen_treatment constr
_refine_ls_matrix_type full
_refine_ls_number_parameters 1040
_refine_ls_number_reflns 19730
_refine_ls_number_restraints 73
_refine_ls_restrained_S_all 1.136
_refine_ls_R_factor_all 0.0499
_refine_ls_R_factor_gt 0.0448
_refine_ls_shift/su_max 0.002
_refine_ls_shift/su_mean 0.000
_refine_ls_structure_factor_coef Fsqd
_refine_ls_weighting_details 'w=1/[\s^2^(Fo^2^)+(0.0320P)^2^+31.2536P] where P=(Fo^2^+2Fc^2^)/3'
_refine_ls_weighting_scheme calc
_refine_ls_wR_factor_gt 0.1030
_refine_ls_wR_factor_ref 0.1057
_reflns_Friedel_coverage 0.000
_reflns_number_gt 17806
_reflns_number_total 19730
_reflns_threshold_expression 'I > 2\s(I)'
_cod_data_source_file d4nj00349g3.cif
_cod_data_source_block ja108
_cod_depositor_comments 'Adding full bibliography for 7063018--7063034.cif.'
_cod_original_sg_symbol_H-M 'P 21/n'
_cod_database_code 7063026
_shelx_space_group_comment
;
The symmetry employed for this shelxl refinement is uniquely defined
by the following loop, which should always be used as a source of
symmetry information in preference to the above space-group names.
They are only intended as comments.
;
_shelx_estimated_absorpt_t_min 0.620
_shelx_estimated_absorpt_t_max 0.882

loop_
_space_group_symop_operation_xyz
'x, y, z'
'-x+1/2, y+1/2, -z+1/2'
'-x, -y, -z'
'x-1/2, -y-1/2, z-1/2'

loop_
_atom_site_label
_atom_site_type_symbol
_atom_site_fract_x
_atom_site_fract_y
_atom_site_fract_z
_atom_site_U_iso_or_equiv
_atom_site_adp_type
_atom_site_occupancy
_atom_site_site_symmetry_order
_atom_site_calc_flag
_atom_site_refinement_flags_posn
_atom_site_refinement_flags_adp
_atom_site_refinement_flags_occupancy
_atom_site_disorder_assembly
_atom_site_disorder_group
Fe1 Fe 0.08789(2) 0.02984(5) 0.55576(2) 0.01552(10) Uani 1 1 d . . . . .
Sb1 Sb 0.17230(2) 0.29488(2) 0.60151(2) 0.01322(5) Uani 1 1 d . . . . .
P1 P 0.14729(3) 0.05516(9) 0.64363(2) 0.01628(16) Uani 1 1 d . . . . .
Cl1 Cl 0.30633(3) 0.00381(9) 0.54031(2) 0.02361(17) Uani 1 1 d . . . . .
Cl2 Cl 0.41357(3) 0.06837(12) 0.58134(3) 0.0357(2) Uani 1 1 d . . . . .
Cl3 Cl 0.42307(3) 0.25105(13) 0.65804(3) 0.0418(3) Uani 1 1 d . . . . .
Cl4 Cl 0.32493(3) 0.37082(11) 0.69290(3) 0.0322(2) Uani 1 1 d . . . . .
O1 O 0.23252(8) 0.3015(3) 0.64451(6) 0.0184(5) Uani 1 1 d . . . . .
O2 O 0.22285(8) 0.1480(2) 0.57931(6) 0.0164(4) Uani 1 1 d . . . . .
C1 C 0.11418(12) 0.2258(3) 0.55864(9) 0.0152(6) Uani 1 1 d . . . . .
C2 C 0.12284(13) 0.1670(4) 0.52079(9) 0.0189(6) Uani 1 1 d . . . . .
H2 H 0.1547 0.1554 0.5101 0.023 Uiso 1 1 calc R U . . .
C3 C 0.07529(13) 0.1289(4) 0.50197(9) 0.0219(7) Uani 1 1 d . . . . .
H3 H 0.0700 0.0867 0.4765 0.026 Uiso 1 1 calc R U . . .
C4 C 0.03721(13) 0.1644(4) 0.52761(10) 0.0224(7) Uani 1 1 d . . . . .
H4 H 0.0020 0.1500 0.5224 0.027 Uiso 1 1 calc R U . . .
C5 C 0.06120(12) 0.2256(4) 0.56258(9) 0.0190(6) Uani 1 1 d . . . . .
H5 H 0.0447 0.2603 0.5847 0.023 Uiso 1 1 calc R U . . .
C6 C 0.11648(12) -0.0588(4) 0.60694(9) 0.0195(7) Uani 1 1 d . . . . .
C7 C 0.14114(14) -0.1122(4) 0.57344(10) 0.0229(7) Uani 1 1 d . . . . .
H7 H 0.1761 -0.1053 0.5695 0.028 Uiso 1 1 calc R U . . .
C8 C 0.10414(15) -0.1771(4) 0.54733(11) 0.0285(8) Uani 1 1 d . . . . .
H8 H 0.1101 -0.2220 0.5230 0.034 Uiso 1 1 calc R U . . .
C9 C 0.05665(15) -0.1631(4) 0.56389(11) 0.0287(8) Uani 1 1 d . . . . .
H9 H 0.0254 -0.1969 0.5524 0.034 Uiso 1 1 calc R U . . .
C10 C 0.06373(13) -0.0899(4) 0.60059(10) 0.0240(7) Uani 1 1 d . . . . .
H10 H 0.0382 -0.0660 0.6178 0.029 Uiso 1 1 calc R U . . .
C11 C 0.10671(12) 0.0794(4) 0.68535(9) 0.0191(6) Uani 1 1 d . . . . .
H11 H 0.1277 0.1336 0.7057 0.023 Uiso 1 1 calc R U . . .
C12 C 0.05905(12) 0.1680(4) 0.67606(10) 0.0214(7) Uani 1 1 d . . . . .
H12A H 0.0680 0.2543 0.6622 0.026 Uiso 1 1 calc R U . . .
H12B H 0.0344 0.1157 0.6584 0.026 Uiso 1 1 calc R U . . .
C13 C 0.03576(13) 0.2037(4) 0.71526(11) 0.0266(8) Uani 1 1 d . . . . .
H13A H 0.0603 0.2580 0.7324 0.032 Uiso 1 1 calc R U . . .
H13B H 0.0054 0.2617 0.7096 0.032 Uiso 1 1 calc R U . . .
C14 C 0.02139(14) 0.0729(4) 0.73716(11) 0.0295(8) Uani 1 1 d . . . . .
H14A H 0.0075 0.0986 0.7627 0.035 Uiso 1 1 calc R U . . .
H14B H -0.0050 0.0219 0.7209 0.035 Uiso 1 1 calc R U . . .
C15 C 0.06719(14) -0.0202(4) 0.74521(11) 0.0290(8) Uani 1 1 d . . . . .
H15A H 0.0567 -0.1076 0.7577 0.035 Uiso 1 1 calc R U . . .
H15B H 0.0918 0.0268 0.7641 0.035 Uiso 1 1 calc R U . . .
C16 C 0.09256(13) -0.0542(4) 0.70659(11) 0.0244(7) Uani 1 1 d . . . . .
H16A H 0.1233 -0.1103 0.7130 0.029 Uiso 1 1 calc R U . . .
H16B H 0.0692 -0.1097 0.6888 0.029 Uiso 1 1 calc R U . . .
C17 C 0.20423(12) -0.0404(4) 0.66361(9) 0.0187(6) Uani 1 1 d . . . . .
H17 H 0.2307 -0.0207 0.6447 0.022 Uiso 1 1 calc R U . . .
C18 C 0.20062(13) -0.1991(4) 0.66571(11) 0.0237(7) Uani 1 1 d . . . . .
H18A H 0.1751 -0.2258 0.6844 0.028 Uiso 1 1 calc R U . . .
H18B H 0.1898 -0.2365 0.6391 0.028 Uiso 1 1 calc R U . . .
C19 C 0.25174(13) -0.2607(4) 0.67979(11) 0.0272(8) Uani 1 1 d . . . . .
H19A H 0.2485 -0.3626 0.6825 0.033 Uiso 1 1 calc R U . . .
H19B H 0.2763 -0.2421 0.6596 0.033 Uiso 1 1 calc R U . . .
C20 C 0.27141(15) -0.1993(4) 0.71956(11) 0.0309(8) Uani 1 1 d . . . . .
H20A H 0.3052 -0.2379 0.7272 0.037 Uiso 1 1 calc R U . . .
H20B H 0.2486 -0.2258 0.7404 0.037 Uiso 1 1 calc R U . . .
C21 C 0.27475(14) -0.0413(4) 0.71732(12) 0.0311(8) Uani 1 1 d . . . . .
H21A H 0.2857 -0.0040 0.7439 0.037 Uiso 1 1 calc R U . . .
H21B H 0.3003 -0.0150 0.6986 0.037 Uiso 1 1 calc R U . . .
C22 C 0.22413(13) 0.0220(4) 0.70340(10) 0.0226(7) Uani 1 1 d . . . . .
H22A H 0.2279 0.1237 0.7005 0.027 Uiso 1 1 calc R U . . .
H22B H 0.1995 0.0050 0.7236 0.027 Uiso 1 1 calc R U . . .
C23 C 0.20321(12) 0.4579(3) 0.56794(9) 0.0177(6) Uani 1 1 d . . . . .
C24 C 0.24058(13) 0.5443(4) 0.58528(10) 0.0231(7) Uani 1 1 d . . . . .
H24 H 0.2534 0.5282 0.6119 0.028 Uiso 1 1 calc R U . . .
C25 C 0.25918(13) 0.6533(4) 0.56401(12) 0.0272(8) Uani 1 1 d . . . . .
H25 H 0.2849 0.7110 0.5760 0.033 Uiso 1 1 calc R U . . .
C26 C 0.24053(13) 0.6791(4) 0.52527(11) 0.0254(7) Uani 1 1 d . . . . .
H26 H 0.2533 0.7545 0.5108 0.030 Uiso 1 1 calc R U . . .
C27 C 0.20322(14) 0.5949(4) 0.50771(10) 0.0258(7) Uani 1 1 d . . . . .
H27 H 0.1904 0.6123 0.4811 0.031 Uiso 1 1 calc R U . . .
C28 C 0.18439(13) 0.4849(4) 0.52884(10) 0.0223(7) Uani 1 1 d . . . . .
H28 H 0.1586 0.4276 0.5167 0.027 Uiso 1 1 calc R U . . .
C29 C 0.13310(12) 0.4244(3) 0.64050(9) 0.0167(6) Uani 1 1 d . . . . .
C30 C 0.09368(13) 0.5064(4) 0.62444(10) 0.0214(7) Uani 1 1 d . . . . .
H30 H 0.0858 0.5077 0.5965 0.026 Uiso 1 1 calc R U . . .
C31 C 0.06575(14) 0.5865(4) 0.64942(12) 0.0285(8) Uani 1 1 d . . . . .
H31 H 0.0386 0.6420 0.6386 0.034 Uiso 1 1 calc R U . . .
C32 C 0.07763(14) 0.5848(4) 0.69002(12) 0.0292(8) Uani 1 1 d . . . . .
H32 H 0.0580 0.6376 0.7071 0.035 Uiso 1 1 calc R U . . .
C33 C 0.11780(13) 0.5074(4) 0.70610(10) 0.0249(7) Uani 1 1 d . . . . .
H33 H 0.1263 0.5095 0.7340 0.030 Uiso 1 1 calc R U . . .
C34 C 0.14556(12) 0.4267(4) 0.68149(9) 0.0195(6) Uani 1 1 d . . . . .
H34 H 0.1731 0.3730 0.6925 0.023 Uiso 1 1 calc R U . . .
C35 C 0.27421(11) 0.2484(3) 0.63109(9) 0.0158(6) Uani 1 1 d . . . . .
C36 C 0.26926(12) 0.1666(3) 0.59616(9) 0.0154(6) Uani 1 1 d . . . . .
C37 C 0.31248(12) 0.1087(3) 0.58203(9) 0.0176(6) Uani 1 1 d . . . . .
C38 C 0.36001(12) 0.1348(4) 0.60091(10) 0.0229(7) Uani 1 1 d . . . . .
C39 C 0.36449(12) 0.2166(4) 0.63490(11) 0.0256(8) Uani 1 1 d . . . . .
C40 C 0.32132(12) 0.2717(4) 0.65005(10) 0.0208(7) Uani 1 1 d . . . . .
Sb11 Sb 0.32438(2) 0.64260(2) 0.39862(2) 0.01559(6) Uani 1 1 d . . . . .
Fe11 Fe 0.40949(2) 0.90554(5) 0.44534(2) 0.01913(10) Uani 1 1 d . . . . .
P11 P 0.35094(3) 0.88459(9) 0.35726(2) 0.01726(16) Uani 1 1 d . . . . .
Cl11 Cl 0.19034(3) 0.93534(9) 0.45876(2) 0.02548(18) Uani 1 1 d . . . . .
Cl12 Cl 0.08407(4) 0.88577(15) 0.41440(4) 0.0480(3) Uani 1 1 d . . . . .
Cl13 Cl 0.07588(4) 0.7121(2) 0.33628(4) 0.0708(5) Uani 1 1 d . . . . .
Cl14 Cl 0.17362(4) 0.57959(14) 0.30413(3) 0.0430(3) Uani 1 1 d . . . . .
O11 O 0.26493(8) 0.6371(3) 0.35509(7) 0.0203(5) Uani 1 1 d . . . . .
O12 O 0.27383(8) 0.7894(3) 0.42060(7) 0.0194(5) Uani 1 1 d . . . . .
C101 C 0.38127(12) 0.7098(4) 0.44190(9) 0.0185(6) Uani 1 1 d . . . . .
C102 C 0.37190(14) 0.7718(4) 0.47949(10) 0.0234(7) Uani 1 1 d . . . . .
H102 H 0.3396 0.7859 0.4893 0.028 Uiso 1 1 calc R U . . .
C103 C 0.41864(15) 0.8085(4) 0.49956(10) 0.0283(8) Uani 1 1 d . . . . .
H103 H 0.4231 0.8519 0.5249 0.034 Uiso 1 1 calc R U . . .
C104 C 0.45786(14) 0.7690(4) 0.47504(11) 0.0292(8) Uani 1 1 d . . . . .
H104 H 0.4930 0.7814 0.4813 0.035 Uiso 1 1 calc R U . . .
C105 C 0.43534(13) 0.7076(4) 0.43957(10) 0.0224(7) Uani 1 1 d . . . . .
H105 H 0.4528 0.6716 0.4182 0.027 Uiso 1 1 calc R U . . .
C106 C 0.38251(12) 0.9960(4) 0.39390(10) 0.0193(6) Uani 1 1 d . . . . .
C107 C 0.35822(14) 1.0524(4) 0.42732(10) 0.0232(7) Uani 1 1 d . . . . .
H107 H 0.3231 1.0499 0.4311 0.028 Uiso 1 1 calc R U . . .
C108 C 0.39597(15) 1.1122(4) 0.45349(11) 0.0291(8) Uani 1 1 d . . . . .
H108 H 0.3904 1.1572 0.4779 0.035 Uiso 1 1 calc R U . . .
C109 C 0.44298(15) 1.0945(4) 0.43773(11) 0.0304(8) Uani 1 1 d . . . . .
H109 H 0.4744 1.1252 0.4497 0.036 Uiso 1 1 calc R U . . .
C110 C 0.43566(13) 1.0229(4) 0.40097(10) 0.0243(7) Uani 1 1 d . . . . .
H110 H 0.4613 0.9973 0.3840 0.029 Uiso 1 1 calc R U . . .
C111 C 0.39223(12) 0.8569(4) 0.31605(9) 0.0202(7) Uani 1 1 d . . . . .
H111 H 0.3716 0.8016 0.2958 0.024 Uiso 1 1 calc R U . . .
C112 C 0.43869(12) 0.7667(4) 0.32734(10) 0.0197(7) Uani 1 1 d . . . . .
H11A H 0.4634 0.8204 0.3445 0.024 Uiso 1 1 calc R U . . .
H11B H 0.4286 0.6841 0.3424 0.024 Uiso 1 1 calc R U . . .
C113 C 0.46264(13) 0.7211(4) 0.28935(11) 0.0258(8) Uani 1 1 d . . . . .
H11C H 0.4926 0.6627 0.2965 0.031 Uiso 1 1 calc R U . . .
H11D H 0.4382 0.6645 0.2728 0.031 Uiso 1 1 calc R U . . .
C114 C 0.47827(14) 0.8456(5) 0.26561(12) 0.0340(9) Uani 1 1 d . . . . .
H11E H 0.4913 0.8134 0.2404 0.041 Uiso 1 1 calc R U . . .
H11F H 0.5058 0.8956 0.2809 0.041 Uiso 1 1 calc R U . . .
C115 C 0.43426(15) 0.9444(5) 0.25641(11) 0.0340(9) Uani 1 1 d . . . . .
H11G H 0.4092 0.8991 0.2375 0.041 Uiso 1 1 calc R U . . .
H11H H 0.4467 1.0288 0.2434 0.041 Uiso 1 1 calc R U . . .
C116 C 0.40845(14) 0.9864(4) 0.29400(11) 0.0264(8) Uani 1 1 d . . . . .
H11I H 0.4320 1.0418 0.3117 0.032 Uiso 1 1 calc R U . . .
H11J H 0.3786 1.0446 0.2865 0.032 Uiso 1 1 calc R U . . .
C117 C 0.29481(12) 0.9823(4) 0.33717(10) 0.0197(7) Uani 1 1 d . . . . .
H117 H 0.2682 0.9650 0.3561 0.024 Uiso 1 1 calc R U . . .
C118 C 0.29967(14) 1.1402(4) 0.33444(12) 0.0268(8) Uani 1 1 d . . . . .
H11K H 0.3250 1.1643 0.3154 0.032 Uiso 1 1 calc R U . . .
H11L H 0.3112 1.1782 0.3608 0.032 Uiso 1 1 calc R U . . .
C119 C 0.24859(15) 1.2046(4) 0.32060(12) 0.0300(8) Uani 1 1 d . . . . .
H11M H 0.2242 1.1883 0.3411 0.036 Uiso 1 1 calc R U . . .
H11N H 0.2526 1.3062 0.3175 0.036 Uiso 1 1 calc R U . . .
C120 C 0.22800(16) 1.1424(5) 0.28115(12) 0.0357(9) Uani 1 1 d . . . . .
H12C H 0.1943 1.1819 0.2738 0.043 Uiso 1 1 calc R U . . .
H12D H 0.2505 1.1676 0.2600 0.043 Uiso 1 1 calc R U . . .
C121 C 0.22400(15) 0.9851(5) 0.28359(12) 0.0345(9) Uani 1 1 d . . . . .
H12E H 0.2126 0.9477 0.2571 0.041 Uiso 1 1 calc R U . . .
H12F H 0.1985 0.9600 0.3024 0.041 Uiso 1 1 calc R U . . .
C122 C 0.27452(13) 0.9197(4) 0.29735(10) 0.0252(7) Uani 1 1 d . . . . .
H12G H 0.2991 0.9358 0.2770 0.030 Uiso 1 1 calc R U . . .
H12H H 0.2703 0.8182 0.3004 0.030 Uiso 1 1 calc R U . . .
C123 C 0.29334(12) 0.4801(4) 0.43241(10) 0.0192(6) Uani 1 1 d . . . . .
C124 C 0.25483(14) 0.3963(4) 0.41567(11) 0.0256(7) Uani 1 1 d . . . . .
H124 H 0.2412 0.4137 0.3893 0.031 Uiso 1 1 calc R U . . .
C125 C 0.23626(15) 0.2875(4) 0.43730(12) 0.0313(8) Uani 1 1 d . . . . .
H125 H 0.2098 0.2312 0.4258 0.038 Uiso 1 1 calc R U . . .
C126 C 0.25596(14) 0.2606(4) 0.47546(11) 0.0280(8) Uani 1 1 d . . . . .
H126 H 0.2431 0.1858 0.4901 0.034 Uiso 1 1 calc R U . . .
C127 C 0.29430(15) 0.3421(4) 0.49234(11) 0.0281(8) Uani 1 1 d . . . . .
H127 H 0.3078 0.3236 0.5187 0.034 Uiso 1 1 calc R U . . .
C128 C 0.31325(14) 0.4515(4) 0.47092(10) 0.0240(7) Uani 1 1 d . . . . .
H128 H 0.3399 0.5070 0.4826 0.029 Uiso 1 1 calc R U . . .
C129 C 0.36389(12) 0.5106(3) 0.36012(9) 0.0174(6) Uani 1 1 d . . . . .
C130 C 0.40250(13) 0.4281(4) 0.37716(10) 0.0227(7) Uani 1 1 d . . . . .
H130 H 0.4093 0.4274 0.4052 0.027 Uiso 1 1 calc R U . . .
C131 C 0.43117(14) 0.3467(4) 0.35309(12) 0.0275(8) Uani 1 1 d . . . . .
H131 H 0.4580 0.2918 0.3647 0.033 Uiso 1 1 calc R U . . .
C132 C 0.42063(14) 0.3457(4) 0.31252(11) 0.0264(8) Uani 1 1 d . . . . .
H132 H 0.4405 0.2908 0.2961 0.032 Uiso 1 1 calc R U . . .
C133 C 0.38112(13) 0.4245(4) 0.29537(10) 0.0234(7) Uani 1 1 d . . . . .
H133 H 0.3736 0.4220 0.2674 0.028 Uiso 1 1 calc R U . . .
C134 C 0.35262(12) 0.5070(4) 0.31902(10) 0.0198(7) Uani 1 1 d . . . . .
H134 H 0.3255 0.5607 0.3073 0.024 Uiso 1 1 calc R U . . .
C135 C 0.22316(12) 0.6940(4) 0.36751(9) 0.0186(6) Uani 1 1 d . . . . .
C136 C 0.22788(12) 0.7746(3) 0.40278(9) 0.0165(6) Uani 1 1 d . . . . .
C137 C 0.18464(13) 0.8355(4) 0.41623(10) 0.0206(7) Uani 1 1 d . . . . .
C138 C 0.13757(14) 0.8153(4) 0.39603(12) 0.0302(8) Uani 1 1 d . . . . .
C139 C 0.13366(14) 0.7369(5) 0.36151(12) 0.0356(10) Uani 1 1 d . . . . .
C140 C 0.17675(13) 0.6773(4) 0.34738(11) 0.0271(8) Uani 1 1 d . . . . .
C1S C 0.0564(12) 1.541(4) 0.4745(8) 0.089(4) Uani 0.490(10) 1 d . U P A 1
H1S1 H 0.0633 1.4679 0.4944 0.134 Uiso 0.490(10) 1 calc R U P A 1
H1S2 H 0.0261 1.5922 0.4807 0.134 Uiso 0.490(10) 1 calc R U P A 1
H1S3 H 0.0852 1.6050 0.4750 0.134 Uiso 0.490(10) 1 calc R U P A 1
C2S C 0.0483(4) 1.4752(10) 0.4328(3) 0.043(3) Uani 0.490(10) 1 d . U P A 1
H2S1 H 0.0195 1.4100 0.4331 0.051 Uiso 0.490(10) 1 calc R U P A 1
H2S2 H 0.0385 1.5498 0.4135 0.051 Uiso 0.490(10) 1 calc R U P A 1
C3S C 0.0924(5) 1.3982(14) 0.4177(4) 0.050(3) Uani 0.490(10) 1 d . U P A 1
H3S1 H 0.1081 1.3382 0.4390 0.060 Uiso 0.490(10) 1 calc R U P A 1
H3S2 H 0.1181 1.4649 0.4095 0.060 Uiso 0.490(10) 1 calc R U P A 1
C4S C 0.0730(5) 1.3077(13) 0.3813(4) 0.047(3) Uani 0.490(10) 1 d . U P A 1
H4S1 H 0.0468 1.2433 0.3898 0.057 Uiso 0.490(10) 1 calc R U P A 1
H4S2 H 0.0571 1.3692 0.3605 0.057 Uiso 0.490(10) 1 calc R U P A 1
C5S C 0.1121(4) 1.2287(13) 0.3647(4) 0.051(3) Uani 0.490(10) 1 d . U P A 1
H5S1 H 0.1296 1.1715 0.3858 0.062 Uiso 0.490(10) 1 calc R U P A 1
H5S2 H 0.1372 1.2929 0.3542 0.062 Uiso 0.490(10) 1 calc R U P A 1
C6S C 0.0912(12) 1.134(5) 0.3310(11) 0.084(5) Uani 0.490(10) 1 d . U P A 1
H6S1 H 0.0608 1.0872 0.3391 0.126 Uiso 0.490(10) 1 calc R U P A 1
H6S2 H 0.1166 1.0645 0.3253 0.126 Uiso 0.490(10) 1 calc R U P A 1
H6S3 H 0.0827 1.1897 0.3071 0.126 Uiso 0.490(10) 1 calc R U P A 1
C1D C 0.0639(11) 1.532(4) 0.4640(7) 0.089(4) Uani 0.510(10) 1 d D U P A 2
H1D1 H 0.0295 1.4946 0.4618 0.134 Uiso 0.510(10) 1 calc R U P A 2
H1D2 H 0.0631 1.6308 0.4571 0.134 Uiso 0.510(10) 1 calc R U P A 2
H1D3 H 0.0784 1.5204 0.4913 0.134 Uiso 0.510(10) 1 calc R U P A 2
C2D C 0.0966(6) 1.4527(17) 0.4350(5) 0.086(5) Uani 0.510(10) 1 d D U P A 2
H2D1 H 0.1175 1.5213 0.4217 0.104 Uiso 0.510(10) 1 calc R U P A 2
H2D2 H 0.1198 1.3905 0.4509 0.104 Uiso 0.510(10) 1 calc R U P A 2
C3D C 0.0693(6) 1.3701(16) 0.4044(5) 0.068(4) Uani 0.510(10) 1 d . U P A 2
H3D1 H 0.0482 1.3019 0.4176 0.082 Uiso 0.510(10) 1 calc R U P A 2
H3D2 H 0.0464 1.4322 0.3883 0.082 Uiso 0.510(10) 1 calc R U P A 2
C4D C 0.0997(5) 1.2979(17) 0.3787(4) 0.064(3) Uani 0.510(10) 1 d . U P A 2
H4D1 H 0.1220 1.2336 0.3947 0.077 Uiso 0.510(10) 1 calc R U P A 2
H4D2 H 0.1215 1.3655 0.3658 0.077 Uiso 0.510(10) 1 calc R U P A 2
C5D C 0.0698(5) 1.2149(16) 0.3463(4) 0.075(4) Uani 0.510(10) 1 d . U P A 2
H5D1 H 0.0458 1.1525 0.3588 0.090 Uiso 0.510(10) 1 calc R U P A 2
H5D2 H 0.0501 1.2794 0.3284 0.090 Uiso 0.510(10) 1 calc R U P A 2
C6D C 0.1027(12) 1.135(4) 0.3237(10) 0.084(5) Uani 0.510(10) 1 d . U P A 2
H6D1 H 0.1247 1.1967 0.3098 0.126 Uiso 0.510(10) 1 calc R U P A 2
H6D2 H 0.0826 1.0781 0.3042 0.126 Uiso 0.510(10) 1 calc R U P A 2
H6D3 H 0.1232 1.0736 0.3416 0.126 Uiso 0.510(10) 1 calc R U P A 2
C7S C 0.5952(3) 0.1367(8) 0.31733(19) 0.0738(18) Uani 1 1 d . . . . .
H7S1 H 0.6169 0.1959 0.3021 0.111 Uiso 1 1 calc R U . . .
H7S2 H 0.5719 0.0851 0.2989 0.111 Uiso 1 1 calc R U . . .
H7S3 H 0.6160 0.0713 0.3335 0.111 Uiso 1 1 calc R U . . .
C8S C 0.5665(2) 0.2227(7) 0.34317(18) 0.0627(15) Uani 1 1 d . . . . .
H8S1 H 0.5436 0.1623 0.3574 0.075 Uiso 1 1 calc R U . . .
H8S2 H 0.5454 0.2877 0.3265 0.075 Uiso 1 1 calc R U . . .
C9S C 0.5982(2) 0.3045(7) 0.37305(17) 0.0617(16) Uani 1 1 d . . . . .
H9S1 H 0.6196 0.2390 0.3893 0.074 Uiso 1 1 calc R U . . .
H9S2 H 0.6209 0.3649 0.3586 0.074 Uiso 1 1 calc R U . . .
C10S C 0.5704(2) 0.3928(7) 0.40031(18) 0.0635(16) Uani 1 1 d . . . . .
H10A H 0.5484 0.3318 0.4153 0.076 Uiso 1 1 calc R U . . .
H10B H 0.5482 0.4561 0.3839 0.076 Uiso 1 1 calc R U . . .
C11S C 0.6013(2) 0.4780(7) 0.42949(18) 0.0641(16) Uani 1 1 d . . . . .
H11O H 0.6230 0.5407 0.4148 0.077 Uiso 1 1 calc R U . . .
H11P H 0.6237 0.4156 0.4461 0.077 Uiso 1 1 calc R U . . .
C12S C 0.5705(3) 0.5652(8) 0.4568(2) 0.085(2) Uani 1 1 d . . . . .
H12I H 0.5507 0.6339 0.4409 0.128 Uiso 1 1 calc R U . . .
H12J H 0.5932 0.6131 0.4765 0.128 Uiso 1 1 calc R U . . .
H12K H 0.5477 0.5047 0.4705 0.128 Uiso 1 1 calc R U . . .

loop_
_atom_site_aniso_label
_atom_site_aniso_U_11
_atom_site_aniso_U_22
_atom_site_aniso_U_33
_atom_site_aniso_U_23
_atom_site_aniso_U_13
_atom_site_aniso_U_12
Fe1 0.0177(2) 0.0180(2) 0.0104(2) -0.00026(17) -0.00129(16) -0.00221(18)
Sb1 0.01359(9) 0.01694(11) 0.00903(9) -0.00104(7) 0.00013(7) 0.00073(8)
P1 0.0144(4) 0.0227(4) 0.0115(4) 0.0000(3) -0.0001(3) 0.0019(3)
Cl1 0.0271(4) 0.0240(4) 0.0201(4) -0.0065(3) 0.0038(3) 0.0039(3)
Cl2 0.0198(4) 0.0485(6) 0.0391(5) -0.0133(4) 0.0047(4) 0.0101(4)
Cl3 0.0173(4) 0.0636(7) 0.0433(6) -0.0193(5) -0.0076(4) 0.0061(4)
Cl4 0.0221(4) 0.0488(6) 0.0245(4) -0.0176(4) -0.0055(3) 0.0032(4)
O1 0.0148(10) 0.0284(13) 0.0119(10) -0.0036(9) 0.0000(8) 0.0021(9)
O2 0.0144(10) 0.0212(12) 0.0135(10) -0.0027(9) 0.0009(8) 0.0012(9)
C1 0.0178(14) 0.0163(15) 0.0113(14) 0.0029(11) 0.0000(11) 0.0043(12)
C2 0.0240(16) 0.0208(16) 0.0120(14) -0.0006(12) 0.0017(12) -0.0037(13)
C3 0.0308(18) 0.0240(17) 0.0104(14) 0.0007(12) -0.0026(13) -0.0035(14)
C4 0.0200(16) 0.0262(18) 0.0201(16) 0.0025(14) -0.0059(13) 0.0001(14)
C5 0.0174(15) 0.0242(17) 0.0150(15) 0.0003(13) -0.0014(12) 0.0001(13)
C6 0.0205(15) 0.0213(17) 0.0161(15) 0.0023(13) -0.0031(12) -0.0025(13)
C7 0.0272(17) 0.0193(17) 0.0218(17) -0.0036(13) -0.0026(13) 0.0033(14)
C8 0.044(2) 0.0180(17) 0.0230(18) -0.0077(14) -0.0060(15) 0.0032(16)
C9 0.0333(19) 0.0274(19) 0.0239(18) 0.0065(15) -0.0097(15) -0.0129(16)
C10 0.0254(17) 0.0288(19) 0.0172(16) 0.0058(14) -0.0020(13) -0.0084(15)
C11 0.0186(15) 0.0227(17) 0.0162(15) -0.0003(13) 0.0031(12) 0.0006(13)
C12 0.0174(15) 0.0261(18) 0.0205(16) 0.0018(14) 0.0000(12) 0.0024(13)
C13 0.0193(16) 0.036(2) 0.0246(18) -0.0001(15) 0.0030(13) 0.0081(15)
C14 0.0219(17) 0.042(2) 0.0253(18) 0.0066(16) 0.0104(14) 0.0046(16)
C15 0.0262(18) 0.037(2) 0.0250(18) 0.0111(16) 0.0098(14) 0.0036(16)
C16 0.0239(17) 0.0257(18) 0.0243(17) 0.0043(14) 0.0059(13) 0.0007(14)
C17 0.0155(14) 0.0282(18) 0.0123(14) 0.0010(13) -0.0001(11) 0.0043(13)
C18 0.0215(16) 0.0231(18) 0.0264(18) 0.0003(14) 0.0012(13) 0.0042(14)
C19 0.0246(17) 0.031(2) 0.0262(18) 0.0047(15) 0.0036(14) 0.0113(15)
C20 0.0298(19) 0.037(2) 0.0249(18) 0.0084(16) -0.0028(15) 0.0098(17)
C21 0.0275(18) 0.037(2) 0.0264(19) 0.0031(16) -0.0110(15) 0.0028(16)
C22 0.0247(17) 0.0243(18) 0.0179(16) 0.0020(13) -0.0062(13) 0.0002(14)
C23 0.0185(15) 0.0191(16) 0.0161(15) -0.0031(12) 0.0048(12) 0.0013(13)
C24 0.0238(16) 0.0251(18) 0.0204(16) -0.0016(14) 0.0008(13) -0.0024(14)
C25 0.0221(17) 0.0258(19) 0.033(2) -0.0001(15) -0.0002(14) -0.0057(15)
C26 0.0248(17) 0.0221(18) 0.0302(19) 0.0045(15) 0.0083(14) -0.0017(14)
C27 0.0333(19) 0.0280(19) 0.0164(16) 0.0044(14) 0.0026(14) -0.0003(16)
C28 0.0270(17) 0.0220(17) 0.0177(16) -0.0001(13) 0.0002(13) -0.0025(14)
C29 0.0177(14) 0.0171(15) 0.0157(15) -0.0014(12) 0.0035(11) 0.0000(12)
C30 0.0234(16) 0.0204(17) 0.0205(16) 0.0019(13) 0.0018(13) 0.0022(14)
C31 0.0249(17) 0.0243(19) 0.037(2) 0.0021(16) 0.0064(15) 0.0087(15)
C32 0.0289(18) 0.0254(19) 0.035(2) -0.0090(16) 0.0143(16) 0.0036(15)
C33 0.0280(17) 0.0290(19) 0.0183(16) -0.0060(14) 0.0066(13) -0.0029(15)
C34 0.0214(15) 0.0222(17) 0.0151(15) -0.0001(13) 0.0023(12) 0.0000(13)
C35 0.0151(14) 0.0211(16) 0.0114(14) 0.0011(12) 0.0023(11) 0.0014(12)
C36 0.0169(14) 0.0173(15) 0.0119(14) 0.0028(12) 0.0008(11) -0.0009(12)
C37 0.0202(15) 0.0187(16) 0.0140(14) -0.0008(12) 0.0020(12) 0.0015(13)
C38 0.0174(15) 0.0282(19) 0.0235(17) -0.0018(14) 0.0034(13) 0.0042(14)
C39 0.0141(15) 0.036(2) 0.0255(18) -0.0038(15) -0.0042(13) 0.0030(14)
C40 0.0197(15) 0.0276(18) 0.0148(15) -0.0044(13) -0.0016(12) 0.0013(14)
Sb11 0.01563(10) 0.02088(11) 0.01022(10) -0.00139(8) 0.00048(7) 0.00159(8)
Fe11 0.0185(2) 0.0244(3) 0.0143(2) -0.00491(18) -0.00006(17) -0.00179(19)
P11 0.0152(4) 0.0222(4) 0.0144(4) -0.0042(3) 0.0010(3) 0.0005(3)
Cl11 0.0309(4) 0.0256(4) 0.0204(4) -0.0049(3) 0.0050(3) 0.0048(3)
Cl12 0.0240(5) 0.0715(8) 0.0486(6) -0.0225(6) 0.0042(4) 0.0147(5)
Cl13 0.0214(5) 0.1245(14) 0.0641(8) -0.0497(9) -0.0145(5) 0.0178(6)
Cl14 0.0251(4) 0.0733(8) 0.0295(5) -0.0265(5) -0.0071(4) 0.0067(5)
O11 0.0160(10) 0.0314(14) 0.0133(11) -0.0045(9) 0.0001(8) 0.0033(10)
O12 0.0180(11) 0.0250(13) 0.0153(11) -0.0041(9) 0.0018(9) 0.0013(9)
C101 0.0198(15) 0.0203(16) 0.0149(15) -0.0017(12) -0.0015(12) -0.0027(13)
C102 0.0278(17) 0.0260(18) 0.0166(16) -0.0003(13) 0.0032(13) 0.0002(15)
C103 0.037(2) 0.032(2) 0.0150(16) -0.0031(14) -0.0025(14) -0.0012(16)
C104 0.0255(18) 0.036(2) 0.0251(18) -0.0029(16) -0.0091(14) 0.0019(16)
C105 0.0197(16) 0.0268(18) 0.0205(16) -0.0041(14) -0.0007(13) 0.0041(14)
C106 0.0213(16) 0.0185(16) 0.0181(15) -0.0021(13) 0.0006(12) -0.0014(13)
C107 0.0280(17) 0.0196(17) 0.0219(17) -0.0050(13) 0.0020(13) 0.0017(14)
C108 0.041(2) 0.0232(18) 0.0226(18) -0.0041(15) -0.0034(15) -0.0062(16)
C109 0.036(2) 0.031(2) 0.0234(18) -0.0056(16) -0.0060(15) -0.0101(17)
C110 0.0232(17) 0.0272(19) 0.0223(17) -0.0030(14) 0.0001(13) -0.0081(14)
C111 0.0188(15) 0.0276(18) 0.0144(15) -0.0031(13) 0.0036(12) -0.0001(13)
C112 0.0169(15) 0.0230(17) 0.0195(16) -0.0013(13) 0.0033(12) 0.0002(13)
C113 0.0177(15) 0.036(2) 0.0245(18) -0.0040(15) 0.0060(13) 0.0005(15)
C114 0.0251(18) 0.051(3) 0.0273(19) 0.0067(18) 0.0108(15) 0.0004(18)
C115 0.032(2) 0.047(3) 0.0247(19) 0.0144(17) 0.0104(15) 0.0029(18)
C116 0.0272(18) 0.0280(19) 0.0242(18) 0.0039(15) 0.0034(14) 0.0007(15)
C117 0.0175(15) 0.0248(17) 0.0169(15) -0.0003(13) 0.0012(12) 0.0020(13)
C118 0.0250(17) 0.0246(19) 0.0311(19) 0.0009(15) 0.0038(14) 0.0012(15)
C119 0.0323(19) 0.027(2) 0.030(2) 0.0051(16) 0.0014(15) 0.0073(16)
C120 0.038(2) 0.039(2) 0.029(2) 0.0080(17) -0.0053(17) 0.0122(18)
C121 0.033(2) 0.042(2) 0.0273(19) 0.0026(17) -0.0093(16) 0.0052(18)
C122 0.0270(17) 0.0291(19) 0.0189(16) 0.0008(14) -0.0037(13) 0.0021(15)
C123 0.0206(15) 0.0204(16) 0.0170(15) -0.0008(13) 0.0044(12) -0.0006(13)
C124 0.0265(17) 0.0268(19) 0.0231(17) -0.0011(14) -0.0021(14) -0.0012(15)
C125 0.0282(19) 0.027(2) 0.038(2) 0.0013(16) -0.0029(16) -0.0062(16)
C126 0.0252(17) 0.0282(19) 0.0314(19) 0.0059(16) 0.0078(15) -0.0016(15)
C127 0.0337(19) 0.031(2) 0.0202(17) 0.0031(15) 0.0054(14) -0.0017(16)
C128 0.0285(18) 0.0256(18) 0.0180(16) 0.0001(14) 0.0018(13) -0.0032(15)
C129 0.0176(14) 0.0170(15) 0.0181(15) -0.0022(12) 0.0051(12) 0.0000(12)
C130 0.0241(16) 0.0220(17) 0.0221(17) 0.0019(13) 0.0028(13) 0.0016(14)
C131 0.0256(17) 0.0220(18) 0.036(2) 0.0033(15) 0.0086(15) 0.0031(15)
C132 0.0267(18) 0.0210(18) 0.033(2) -0.0034(15) 0.0158(15) -0.0044(14)
C133 0.0258(17) 0.0263(18) 0.0191(16) -0.0057(14) 0.0081(13) -0.0056(14)
C134 0.0205(15) 0.0210(17) 0.0179(15) -0.0034(13) 0.0017(12) -0.0031(13)
C135 0.0190(15) 0.0236(17) 0.0134(14) 0.0010(12) 0.0029(12) -0.0001(13)
C136 0.0189(15) 0.0176(15) 0.0132(14) 0.0015(12) 0.0020(11) 0.0011(12)
C137 0.0241(16) 0.0220(17) 0.0161(15) -0.0019(13) 0.0032(12) 0.0019(14)
C138 0.0204(17) 0.039(2) 0.031(2) -0.0062(17) 0.0046(14) 0.0096(16)
C139 0.0188(17) 0.054(3) 0.033(2) -0.0153(19) -0.0064(15) 0.0076(17)
C140 0.0223(17) 0.038(2) 0.0202(17) -0.0085(15) -0.0017(13) 0.0034(16)
C1S 0.085(7) 0.092(6) 0.090(10) -0.002(7) -0.001(7) 0.026(5)
C2S 0.039(4) 0.036(4) 0.052(5) -0.005(4) -0.008(4) -0.001(3)
C3S 0.051(5) 0.050(5) 0.049(5) -0.003(4) -0.005(4) 0.014(4)
C4S 0.036(5) 0.052(5) 0.053(5) 0.005(4) -0.001(4) 0.004(4)
C5S 0.045(5) 0.052(5) 0.056(5) 0.007(4) -0.009(4) -0.002(4)
C6S 0.082(10) 0.086(5) 0.082(9) -0.004(6) -0.010(7) -0.005(8)
C1D 0.085(7) 0.092(6) 0.090(10) -0.002(7) -0.001(7) 0.026(5)
C2D 0.097(7) 0.075(7) 0.084(7) -0.006(6) -0.016(6) 0.001(6)
C3D 0.068(6) 0.071(6) 0.065(6) 0.009(5) -0.002(5) 0.004(5)
C4D 0.041(5) 0.092(7) 0.058(5) 0.000(5) 0.001(5) 0.018(5)
C5D 0.075(6) 0.080(7) 0.072(6) -0.001(5) 0.014(5) 0.002(5)
C6D 0.082(10) 0.086(5) 0.082(9) -0.004(6) -0.010(7) -0.005(8)
C7S 0.074(4) 0.083(5) 0.064(4) 0.004(3) 0.005(3) 0.003(4)
C8S 0.053(3) 0.075(4) 0.060(4) 0.016(3) 0.004(3) 0.005(3)
C9S 0.057(3) 0.070(4) 0.056(3) 0.026(3) -0.010(3) -0.010(3)
C10S 0.056(3) 0.069(4) 0.065(4) 0.033(3) -0.001(3) 0.005(3)
C11S 0.057(3) 0.068(4) 0.065(4) 0.020(3) -0.008(3) 0.006(3)
C12S 0.064(4) 0.082(5) 0.107(6) -0.003(4) -0.004(4) 0.020(4)

loop_
_atom_type_symbol
_atom_type_description
_atom_type_scat_dispersion_real
_atom_type_scat_dispersion_imag
_atom_type_scat_source
C C 0.0033 0.0016 'International Tables Vol C Tables 4.2.6.8 and 6.1.1.4'
H H 0.0000 0.0000 'International Tables Vol C Tables 4.2.6.8 and 6.1.1.4'
Cl Cl 0.1484 0.1585 'International Tables Vol C Tables 4.2.6.8 and 6.1.1.4'
Fe Fe 0.3463 0.8444 'International Tables Vol C Tables 4.2.6.8 and 6.1.1.4'
O O 0.0106 0.0060 'International Tables Vol C Tables 4.2.6.8 and 6.1.1.4'
P P 0.1023 0.0942 'International Tables Vol C Tables 4.2.6.8 and 6.1.1.4'
Sb Sb -0.5866 1.5461 'International Tables Vol C Tables 4.2.6.8 and 6.1.1.4'

loop_
_geom_angle_atom_site_label_1
_geom_angle_atom_site_label_2
_geom_angle_atom_site_label_3
_geom_angle
_geom_angle_site_symmetry_1
_geom_angle_site_symmetry_3
_geom_angle_publ_flag
C1 Fe1 C6 104.22(13) . . ?
C1 Fe1 C7 112.65(14) . . ?
C6 Fe1 C7 41.58(14) . . ?
C1 Fe1 C5 41.21(12) . . ?
C6 Fe1 C5 114.11(14) . . ?
C7 Fe1 C5 146.54(13) . . ?
C1 Fe1 C2 41.30(12) . . ?
C6 Fe1 C2 127.34(13) . . ?
C7 Fe1 C2 105.67(15) . . ?
C5 Fe1 C2 68.93(13) . . ?
C1 Fe1 C10 128.40(14) . . ?
C6 Fe1 C10 41.39(13) . . ?
C7 Fe1 C10 69.52(15) . . ?
C5 Fe1 C10 108.11(15) . . ?
C2 Fe1 C10 167.17(13) . . ?
C1 Fe1 C4 69.23(13) . . ?
C6 Fe1 C4 148.79(14) . . ?
C7 Fe1 C4 169.59(14) . . ?
C5 Fe1 C4 40.90(13) . . ?
C2 Fe1 C4 68.58(14) . . ?
C10 Fe1 C4 117.95(15) . . ?
C1 Fe1 C3 69.03(13) . . ?
C6 Fe1 C3 167.32(14) . . ?
C7 Fe1 C3 129.80(15) . . ?
C5 Fe1 C3 68.41(13) . . ?
C2 Fe1 C3 40.71(13) . . ?
C10 Fe1 C3 151.07(14) . . ?
C4 Fe1 C3 40.36(14) . . ?
C1 Fe1 C9 168.74(14) . . ?
C6 Fe1 C9 68.77(14) . . ?
C7 Fe1 C9 68.44(15) . . ?
C5 Fe1 C9 132.38(15) . . ?
C2 Fe1 C9 149.96(15) . . ?
C10 Fe1 C9 40.64(14) . . ?
C4 Fe1 C9 111.86(15) . . ?
C3 Fe1 C9 119.53(14) . . ?
C1 Fe1 C8 146.83(15) . . ?
C6 Fe1 C8 68.89(14) . . ?
C7 Fe1 C8 40.56(14) . . ?
C5 Fe1 C8 171.68(15) . . ?
C2 Fe1 C8 116.02(15) . . ?
C10 Fe1 C8 68.60(16) . . ?
C4 Fe1 C8 133.07(14) . . ?
C3 Fe1 C8 110.49(15) . . ?
C9 Fe1 C8 40.33(16) . . ?
O1 Sb1 O2 77.90(8) . . ?
O1 Sb1 C23 92.30(11) . . ?
O2 Sb1 C23 91.56(10) . . ?
O1 Sb1 C29 86.51(10) . . ?
O2 Sb1 C29 162.60(10) . . ?
C23 Sb1 C29 96.81(12) . . ?
O1 Sb1 C1 163.66(11) . . ?
O2 Sb1 C1 90.02(10) . . ?
C23 Sb1 C1 99.07(12) . . ?
C29 Sb1 C1 103.61(12) . . ?
O1 Sb1 P1 82.64(7) . . ?
O2 Sb1 P1 78.94(6) . . ?
C23 Sb1 P1 169.97(9) . . ?
C29 Sb1 P1 91.54(9) . . ?
C1 Sb1 P1 84.28(8) . . ?
C6 P1 C11 109.67(16) . . ?
C6 P1 C17 105.47(16) . . ?
C11 P1 C17 106.96(15) . . ?
C6 P1 Sb1 105.41(11) . . ?
C11 P1 Sb1 116.82(12) . . ?
C17 P1 Sb1 111.95(11) . . ?
C35 O1 Sb1 111.80(18) . . ?
C36 O2 Sb1 110.48(19) . . ?
C5 C1 C2 107.7(3) . . ?
C5 C1 Fe1 70.19(19) . . ?
C2 C1 Fe1 70.25(19) . . ?
C5 C1 Sb1 127.5(2) . . ?
C2 C1 Sb1 124.8(2) . . ?
Fe1 C1 Sb1 123.70(14) . . ?
C3 C2 C1 107.9(3) . . ?
C3 C2 Fe1 70.32(19) . . ?
C1 C2 Fe1 68.45(18) . . ?
C3 C2 H2 126.1 . . ?
C1 C2 H2 126.1 . . ?
Fe1 C2 H2 126.7 . . ?
C4 C3 C2 108.5(3) . . ?
C4 C3 Fe1 69.80(19) . . ?
C2 C3 Fe1 68.97(18) . . ?
C4 C3 H3 125.8 . . ?
C2 C3 H3 125.8 . . ?
Fe1 C3 H3 127.0 . . ?
C3 C4 C5 107.8(3) . . ?
C3 C4 Fe1 69.8(2) . . ?
C5 C4 Fe1 68.79(19) . . ?
C3 C4 H4 126.1 . . ?
C5 C4 H4 126.1 . . ?
Fe1 C4 H4 126.8 . . ?
C1 C5 C4 108.2(3) . . ?
C1 C5 Fe1 68.60(19) . . ?
C4 C5 Fe1 70.3(2) . . ?
C1 C5 H5 125.9 . . ?
C4 C5 H5 125.9 . . ?
Fe1 C5 H5 126.7 . . ?
C10 C6 C7 107.6(3) . . ?
C10 C6 P1 128.4(3) . . ?
C7 C6 P1 123.0(3) . . ?
C10 C6 Fe1 69.85(19) . . ?
C7 C6 Fe1 69.38(19) . . ?
P1 C6 Fe1 116.88(18) . . ?
C8 C7 C6 108.0(3) . . ?
C8 C7 Fe1 71.0(2) . . ?
C6 C7 Fe1 69.04(19) . . ?
C8 C7 H7 126.0 . . ?
C6 C7 H7 126.0 . . ?
Fe1 C7 H7 125.5 . . ?
C7 C8 C9 108.2(3) . . ?
C7 C8 Fe1 68.4(2) . . ?
C9 C8 Fe1 69.8(2) . . ?
C7 C8 H8 125.9 . . ?
C9 C8 H8 125.9 . . ?
Fe1 C8 H8 127.5 . . ?
C8 C9 C10 108.6(3) . . ?
C8 C9 Fe1 69.9(2) . . ?
C10 C9 Fe1 68.8(2) . . ?
C8 C9 H9 125.7 . . ?
C10 C9 H9 125.7 . . ?
Fe1 C9 H9 127.2 . . ?
C9 C10 C6 107.6(3) . . ?
C9 C10 Fe1 70.5(2) . . ?
C6 C10 Fe1 68.76(19) . . ?
C9 C10 H10 126.2 . . ?
C6 C10 H10 126.2 . . ?
Fe1 C10 H10 126.1 . . ?
C16 C11 C12 109.5(3) . . ?
C16 C11 P1 115.1(2) . . ?
C12 C11 P1 115.6(2) . . ?
C16 C11 H11 105.1 . . ?
C12 C11 H11 105.1 . . ?
P1 C11 H11 105.1 . . ?
C13 C12 C11 108.9(3) . . ?
C13 C12 H12A 109.9 . . ?
C11 C12 H12A 109.9 . . ?
C13 C12 H12B 109.9 . . ?
C11 C12 H12B 109.9 . . ?
H12A C12 H12B 108.3 . . ?
C14 C13 C12 111.2(3) . . ?
C14 C13 H13A 109.4 . . ?
C12 C13 H13A 109.4 . . ?
C14 C13 H13B 109.4 . . ?
C12 C13 H13B 109.4 . . ?
H13A C13 H13B 108.0 . . ?
C15 C14 C13 110.4(3) . . ?
C15 C14 H14A 109.6 . . ?
C13 C14 H14A 109.6 . . ?
C15 C14 H14B 109.6 . . ?
C13 C14 H14B 109.6 . . ?
H14A C14 H14B 108.1 . . ?
C14 C15 C16 111.5(3) . . ?
C14 C15 H15A 109.3 . . ?
C16 C15 H15A 109.3 . . ?
C14 C15 H15B 109.3 . . ?
C16 C15 H15B 109.3 . . ?
H15A C15 H15B 108.0 . . ?
C11 C16 C15 110.6(3) . . ?
C11 C16 H16A 109.5 . . ?
C15 C16 H16A 109.5 . . ?
C11 C16 H16B 109.5 . . ?
C15 C16 H16B 109.5 . . ?
H16A C16 H16B 108.1 . . ?
C22 C17 C18 111.7(3) . . ?
C22 C17 P1 110.3(2) . . ?
C18 C17 P1 117.3(2) . . ?
C22 C17 H17 105.5 . . ?
C18 C17 H17 105.5 . . ?
P1 C17 H17 105.5 . . ?
C19 C18 C17 110.1(3) . . ?
C19 C18 H18A 109.6 . . ?
C17 C18 H18A 109.6 . . ?
C19 C18 H18B 109.6 . . ?
C17 C18 H18B 109.6 . . ?
H18A C18 H18B 108.2 . . ?
C20 C19 C18 111.5(3) . . ?
C20 C19 H19A 109.3 . . ?
C18 C19 H19A 109.3 . . ?
C20 C19 H19B 109.3 . . ?
C18 C19 H19B 109.3 . . ?
H19A C19 H19B 108.0 . . ?
C19 C20 C21 111.2(3) . . ?
C19 C20 H20A 109.4 . . ?
C21 C20 H20A 109.4 . . ?
C19 C20 H20B 109.4 . . ?
C21 C20 H20B 109.4 . . ?
H20A C20 H20B 108.0 . . ?
C22 C21 C20 111.2(3) . . ?
C22 C21 H21A 109.4 . . ?
C20 C21 H21A 109.4 . . ?
C22 C21 H21B 109.4 . . ?
C20 C21 H21B 109.4 . . ?
H21A C21 H21B 108.0 . . ?
C21 C22 C17 110.9(3) . . ?
C21 C22 H22A 109.5 . . ?
C17 C22 H22A 109.5 . . ?
C21 C22 H22B 109.5 . . ?
C17 C22 H22B 109.5 . . ?
H22A C22 H22B 108.0 . . ?
C24 C23 C28 118.8(3) . . ?
C24 C23 Sb1 120.5(2) . . ?
C28 C23 Sb1 120.6(2) . . ?
C25 C24 C23 120.5(3) . . ?
C25 C24 H24 119.8 . . ?
C23 C24 H24 119.8 . . ?
C24 C25 C26 120.4(3) . . ?
C24 C25 H25 119.8 . . ?
C26 C25 H25 119.8 . . ?
C27 C26 C25 119.8(3) . . ?
C27 C26 H26 120.1 . . ?
C25 C26 H26 120.1 . . ?
C26 C27 C28 120.1(3) . . ?
C26 C27 H27 119.9 . . ?
C28 C27 H27 119.9 . . ?
C27 C28 C23 120.4(3) . . ?
C27 C28 H28 119.8 . . ?
C23 C28 H28 119.8 . . ?
C30 C29 C34 119.7(3) . . ?
C30 C29 Sb1 118.6(2) . . ?
C34 C29 Sb1 121.6(2) . . ?
C29 C30 C31 119.9(3) . . ?
C29 C30 H30 120.1 . . ?
C31 C30 H30 120.1 . . ?
C32 C31 C30 119.7(3) . . ?
C32 C31 H31 120.1 . . ?
C30 C31 H31 120.1 . . ?
C31 C32 C33 120.8(3) . . ?
C31 C32 H32 119.6 . . ?
C33 C32 H32 119.6 . . ?
C32 C33 C34 119.8(3) . . ?
C32 C33 H33 120.1 . . ?
C34 C33 H33 120.1 . . ?
C33 C34 C29 120.0(3) . . ?
C33 C34 H34 120.0 . . ?
C29 C34 H34 120.0 . . ?
O1 C35 C40 122.1(3) . . ?
O1 C35 C36 117.7(3) . . ?
C40 C35 C36 120.2(3) . . ?
O2 C36 C37 124.2(3) . . ?
O2 C36 C35 117.3(3) . . ?
C37 C36 C35 118.4(3) . . ?
C36 C37 C38 121.0(3) . . ?
C36 C37 Cl1 118.6(2) . . ?
C38 C37 Cl1 120.4(3) . . ?
C39 C38 C37 120.1(3) . . ?
C39 C38 Cl2 119.8(3) . . ?
C37 C38 Cl2 120.1(3) . . ?
C38 C39 C40 119.5(3) . . ?
C38 C39 Cl3 120.4(3) . . ?
C40 C39 Cl3 120.2(3) . . ?
C35 C40 C39 120.8(3) . . ?
C35 C40 Cl4 118.1(3) . . ?
C39 C40 Cl4 121.1(3) . . ?
O11 Sb11 O12 78.09(9) . . ?
O11 Sb11 C101 163.70(12) . . ?
O12 Sb11 C101 89.76(11) . . ?
O11 Sb11 C123 93.09(11) . . ?
O12 Sb11 C123 91.42(11) . . ?
C101 Sb11 C123 98.09(13) . . ?
O11 Sb11 C129 86.51(11) . . ?
O12 Sb11 C129 163.09(11) . . ?
C101 Sb11 C129 103.88(13) . . ?
C123 Sb11 C129 96.40(12) . . ?
O11 Sb11 P11 82.97(7) . . ?
O12 Sb11 P11 78.95(7) . . ?
C101 Sb11 P11 84.07(9) . . ?
C123 Sb11 P11 170.15(9) . . ?
C129 Sb11 P11 92.38(9) . . ?
C106 Fe11 C107 41.67(13) . . ?
C106 Fe11 C101 104.06(13) . . ?
C107 Fe11 C101 113.11(14) . . ?
C106 Fe11 C110 41.56(13) . . ?
C107 Fe11 C110 69.48(15) . . ?
C101 Fe11 C110 128.18(14) . . ?
C106 Fe11 C102 126.65(14) . . ?
C107 Fe11 C102 105.33(15) . . ?
C101 Fe11 C102 41.41(13) . . ?
C110 Fe11 C102 166.72(14) . . ?
C106 Fe11 C105 114.97(14) . . ?
C107 Fe11 C105 147.89(14) . . ?
C101 Fe11 C105 41.61(13) . . ?
C110 Fe11 C105 108.35(15) . . ?
C102 Fe11 C105 69.15(14) . . ?
C106 Fe11 C108 68.95(14) . . ?
C107 Fe11 C108 40.57(14) . . ?
C101 Fe11 C108 147.59(15) . . ?
C110 Fe11 C108 68.27(15) . . ?
C102 Fe11 C108 116.27(15) . . ?
C105 Fe11 C108 170.39(15) . . ?
C106 Fe11 C109 69.05(14) . . ?
C107 Fe11 C109 68.42(16) . . ?
C101 Fe11 C109 168.42(14) . . ?
C110 Fe11 C109 40.64(14) . . ?
C102 Fe11 C109 150.15(15) . . ?
C105 Fe11 C109 131.72(15) . . ?
C108 Fe11 C109 40.05(16) . . ?
C106 Fe11 C103 166.11(15) . . ?
C107 Fe11 C103 128.33(15) . . ?
C101 Fe11 C103 69.41(14) . . ?
C110 Fe11 C103 151.85(15) . . ?
C102 Fe11 C103 40.62(14) . . ?
C105 Fe11 C103 68.84(15) . . ?
C108 Fe11 C103 109.58(15) . . ?
C109 Fe11 C103 119.34(15) . . ?
C106 Fe11 C104 150.00(15) . . ?
C107 Fe11 C104 168.25(15) . . ?
C101 Fe11 C104 69.47(14) . . ?
C110 Fe11 C104 118.68(16) . . ?
C102 Fe11 C104 68.56(15) . . ?
C105 Fe11 C104 40.83(14) . . ?
C108 Fe11 C104 131.98(15) . . ?
C109 Fe11 C104 111.53(16) . . ?
C103 Fe11 C104 40.69(15) . . ?
C106 P11 C111 109.15(15) . . ?
C106 P11 C117 105.88(16) . . ?
C111 P11 C117 107.73(15) . . ?
C106 P11 Sb11 105.93(11) . . ?
C111 P11 Sb11 115.61(12) . . ?
C117 P11 Sb11 112.09(11) . . ?
C135 O11 Sb11 112.20(19) . . ?
C136 O12 Sb11 110.86(19) . . ?
C102 C101 C105 106.7(3) . . ?
C102 C101 Fe11 69.5(2) . . ?
C105 C101 Fe11 69.6(2) . . ?
C102 C101 Sb11 124.9(2) . . ?
C105 C101 Sb11 128.4(2) . . ?
Fe11 C101 Sb11 124.37(16) . . ?
C103 C102 C101 108.9(3) . . ?
C103 C102 Fe11 70.3(2) . . ?
C101 C102 Fe11 69.09(19) . . ?
C103 C102 H102 125.5 . . ?
C101 C102 H102 125.5 . . ?
Fe11 C102 H102 126.6 . . ?
C102 C103 C104 108.0(3) . . ?
C102 C103 Fe11 69.1(2) . . ?
C104 C103 Fe11 69.7(2) . . ?
C102 C103 H103 126.0 . . ?
C104 C103 H103 126.0 . . ?
Fe11 C103 H103 126.8 . . ?
C103 C104 C105 108.3(3) . . ?
C103 C104 Fe11 69.6(2) . . ?
C105 C104 Fe11 69.2(2) . . ?
C103 C104 H104 125.9 . . ?
C105 C104 H104 125.9 . . ?
Fe11 C104 H104 126.9 . . ?
C104 C105 C101 108.1(3) . . ?
C104 C105 Fe11 70.0(2) . . ?
C101 C105 Fe11 68.80(19) . . ?
C104 C105 H105 126.0 . . ?
C101 C105 H105 126.0 . . ?
Fe11 C105 H105 126.8 . . ?
C110 C106 C107 106.9(3) . . ?
C110 C106 P11 128.8(3) . . ?
C107 C106 P11 123.2(3) . . ?
C110 C106 Fe11 69.5(2) . . ?
C107 C106 Fe11 69.27(19) . . ?
P11 C106 Fe11 116.80(18) . . ?
C108 C107 C106 107.6(3) . . ?
C108 C107 Fe11 70.3(2) . . ?
C106 C107 Fe11 69.06(19) . . ?
C108 C107 H107 126.2 . . ?
C106 C107 H107 126.2 . . ?
Fe11 C107 H107 126.0 . . ?
C109 C108 C107 109.2(3) . . ?
C109 C108 Fe11 70.2(2) . . ?
C107 C108 Fe11 69.1(2) . . ?
C109 C108 H108 125.4 . . ?
C107 C108 H108 125.4 . . ?
Fe11 C108 H108 126.9 . . ?
C108 C109 C110 108.5(3) . . ?
C108 C109 Fe11 69.8(2) . . ?
C110 C109 Fe11 69.1(2) . . ?
C108 C109 H109 125.7 . . ?
C110 C109 H109 125.7 . . ?
Fe11 C109 H109 127.0 . . ?
C109 C110 C106 107.8(3) . . ?
C109 C110 Fe11 70.3(2) . . ?
C106 C110 Fe11 68.90(19) . . ?
C109 C110 H110 126.1 . . ?
C106 C110 H110 126.1 . . ?
Fe11 C110 H110 126.3 . . ?
C116 C111 C112 109.4(3) . . ?
C116 C111 P11 116.7(2) . . ?
C112 C111 P11 113.9(2) . . ?
C116 C111 H111 105.2 . . ?
C112 C111 H111 105.2 . . ?
P11 C111 H111 105.2 . . ?
C113 C112 C111 109.2(3) . . ?
C113 C112 H11A 109.8 . . ?
C111 C112 H11A 109.8 . . ?
C113 C112 H11B 109.8 . . ?
C111 C112 H11B 109.8 . . ?
H11A C112 H11B 108.3 . . ?
C114 C113 C112 111.0(3) . . ?
C114 C113 H11C 109.4 . . ?
C112 C113 H11C 109.4 . . ?
C114 C113 H11D 109.4 . . ?
C112 C113 H11D 109.4 . . ?
H11C C113 H11D 108.0 . . ?
C113 C114 C115 111.5(3) . . ?
C113 C114 H11E 109.3 . . ?
C115 C114 H11E 109.3 . . ?
C113 C114 H11F 109.3 . . ?
C115 C114 H11F 109.3 . . ?
H11E C114 H11F 108.0 . . ?
C114 C115 C116 112.2(3) . . ?
C114 C115 H11G 109.2 . . ?
C116 C115 H11G 109.2 . . ?
C114 C115 H11H 109.2 . . ?
C116 C115 H11H 109.2 . . ?
H11G C115 H11H 107.9 . . ?
C111 C116 C115 110.0(3) . . ?
C111 C116 H11I 109.7 . . ?
C115 C116 H11I 109.7 . . ?
C111 C116 H11J 109.7 . . ?
C115 C116 H11J 109.7 . . ?
H11I C116 H11J 108.2 . . ?
C118 C117 C122 111.4(3) . . ?
C118 C117 P11 117.2(2) . . ?
C122 C117 P11 110.2(2) . . ?
C118 C117 H117 105.7 . . ?
C122 C117 H117 105.7 . . ?
P11 C117 H117 105.7 . . ?
C117 C118 C119 110.1(3) . . ?
C117 C118 H11K 109.6 . . ?
C119 C118 H11K 109.6 . . ?
C117 C118 H11L 109.6 . . ?
C119 C118 H11L 109.6 . . ?
H11K C118 H11L 108.2 . . ?
C120 C119 C118 111.3(3) . . ?
C120 C119 H11M 109.4 . . ?
C118 C119 H11M 109.4 . . ?
C120 C119 H11N 109.4 . . ?
C118 C119 H11N 109.4 . . ?
H11M C119 H11N 108.0 . . ?
C121 C120 C119 111.5(3) . . ?
C121 C120 H12C 109.3 . . ?
C119 C120 H12C 109.3 . . ?
C121 C120 H12D 109.3 . . ?
C119 C120 H12D 109.3 . . ?
H12C C120 H12D 108.0 . . ?
C120 C121 C122 111.3(3) . . ?
C120 C121 H12E 109.4 . . ?
C122 C121 H12E 109.4 . . ?
C120 C121 H12F 109.4 . . ?
C122 C121 H12F 109.4 . . ?
H12E C121 H12F 108.0 . . ?
C121 C122 C117 110.6(3) . . ?
C121 C122 H12G 109.5 . . ?
C117 C122 H12G 109.5 . . ?
C121 C122 H12H 109.5 . . ?
C117 C122 H12H 109.5 . . ?
H12G C122 H12H 108.1 . . ?
C124 C123 C128 118.9(3) . . ?
C124 C123 Sb11 120.7(3) . . ?
C128 C123 Sb11 120.3(3) . . ?
C125 C124 C123 120.3(3) . . ?
C125 C124 H124 119.9 . . ?
C123 C124 H124 119.9 . . ?
C126 C125 C124 120.4(4) . . ?
C126 C125 H125 119.8 . . ?
C124 C125 H125 119.8 . . ?
C127 C126 C125 120.0(4) . . ?
C127 C126 H126 120.0 . . ?
C125 C126 H126 120.0 . . ?
C126 C127 C128 120.1(3) . . ?
C126 C127 H127 119.9 . . ?
C128 C127 H127 119.9 . . ?
C127 C128 C123 120.3(3) . . ?
C127 C128 H128 119.9 . . ?
C123 C128 H128 119.9 . . ?
C130 C129 C134 119.8(3) . . ?
C130 C129 Sb11 117.9(2) . . ?
C134 C129 Sb11 122.3(2) . . ?
C129 C130 C131 120.0(3) . . ?
C129 C130 H130 120.0 . . ?
C131 C130 H130 120.0 . . ?
C132 C131 C130 120.0(3) . . ?
C132 C131 H131 120.0 . . ?
C130 C131 H131 120.0 . . ?
C131 C132 C133 120.4(3) . . ?
C131 C132 H132 119.8 . . ?
C133 C132 H132 119.8 . . ?
C134 C133 C132 120.1(3) . . ?
C134 C133 H133 119.9 . . ?
C132 C133 H133 119.9 . . ?
C133 C134 C129 119.7(3) . . ?
C133 C134 H134 120.1 . . ?
C129 C134 H134 120.1 . . ?
O11 C135 C140 122.4(3) . . ?
O11 C135 C136 117.5(3) . . ?
C140 C135 C136 120.1(3) . . ?
O12 C136 C137 124.1(3) . . ?
O12 C136 C135 117.5(3) . . ?
C137 C136 C135 118.4(3) . . ?
C136 C137 C138 121.0(3) . . ?
C136 C137 Cl11 118.5(3) . . ?
C138 C137 Cl11 120.5(3) . . ?
C139 C138 C137 119.9(3) . . ?
C139 C138 Cl12 119.9(3) . . ?
C137 C138 Cl12 120.2(3) . . ?
C138 C139 C140 119.7(3) . . ?
C138 C139 Cl13 120.2(3) . . ?
C140 C139 Cl13 120.1(3) . . ?
C135 C140 C139 120.9(3) . . ?
C135 C140 Cl14 117.9(3) . . ?
C139 C140 Cl14 121.2(3) . . ?
C2S C1S H1S1 109.5 . . ?
C2S C1S H1S2 109.5 . . ?
H1S1 C1S H1S2 109.5 . . ?
C2S C1S H1S3 109.5 . . ?
H1S1 C1S H1S3 109.5 . . ?
H1S2 C1S H1S3 109.5 . . ?
C3S C2S C1S 116.5(14) . . ?
C3S C2S H2S1 108.2 . . ?
C1S C2S H2S1 108.2 . . ?
C3S C2S H2S2 108.2 . . ?
C1S C2S H2S2 108.2 . . ?
H2S1 C2S H2S2 107.3 . . ?
C2S C3S C4S 108.5(11) . . ?
C2S C3S H3S1 110.0 . . ?
C4S C3S H3S1 110.0 . . ?
C2S C3S H3S2 110.0 . . ?
C4S C3S H3S2 110.0 . . ?
H3S1 C3S H3S2 108.4 . . ?
C5S C4S C3S 113.2(10) . . ?
C5S C4S H4S1 108.9 . . ?
C3S C4S H4S1 108.9 . . ?
C5S C4S H4S2 108.9 . . ?
C3S C4S H4S2 108.9 . . ?
H4S1 C4S H4S2 107.8 . . ?
C4S C5S C6S 111.7(15) . . ?
C4S C5S H5S1 109.3 . . ?
C6S C5S H5S1 109.3 . . ?
C4S C5S H5S2 109.3 . . ?
C6S C5S H5S2 109.3 . . ?
H5S1 C5S H5S2 107.9 . . ?
C5S C6S H6S1 109.5 . . ?
C5S C6S H6S2 109.5 . . ?
H6S1 C6S H6S2 109.5 . . ?
C5S C6S H6S3 109.5 . . ?
H6S1 C6S H6S3 109.5 . . ?
H6S2 C6S H6S3 109.5 . . ?
C2D C1D H1D1 109.5 . . ?
C2D C1D H1D2 109.5 . . ?
H1D1 C1D H1D2 109.5 . . ?
C2D C1D H1D3 109.5 . . ?
H1D1 C1D H1D3 109.5 . . ?
H1D2 C1D H1D3 109.5 . . ?
C3D C2D C1D 116.2(18) . . ?
C3D C2D H2D1 108.2 . . ?
C1D C2D H2D1 108.2 . . ?
C3D C2D H2D2 108.2 . . ?
C1D C2D H2D2 108.2 . . ?
H2D1 C2D H2D2 107.4 . . ?
C4D C3D C2D 115.2(14) . . ?
C4D C3D H3D1 108.5 . . ?
C2D C3D H3D1 108.5 . . ?
C4D C3D H3D2 108.5 . . ?
C2D C3D H3D2 108.5 . . ?
H3D1 C3D H3D2 107.5 . . ?
C3D C4D C5D 113.8(13) . . ?
C3D C4D H4D1 108.8 . . ?
C5D C4D H4D1 108.8 . . ?
C3D C4D H4D2 108.8 . . ?
C5D C4D H4D2 108.8 . . ?
H4D1 C4D H4D2 107.7 . . ?
C6D C5D C4D 110.9(17) . . ?
C6D C5D H5D1 109.5 . . ?
C4D C5D H5D1 109.5 . . ?
C6D C5D H5D2 109.5 . . ?
C4D C5D H5D2 109.5 . . ?
H5D1 C5D H5D2 108.1 . . ?
C5D C6D H6D1 109.5 . . ?
C5D C6D H6D2 109.5 . . ?
H6D1 C6D H6D2 109.5 . . ?
C5D C6D H6D3 109.5 . . ?
H6D1 C6D H6D3 109.5 . . ?
H6D2 C6D H6D3 109.5 . . ?
C8S C7S H7S1 109.5 . . ?
C8S C7S H7S2 109.5 . . ?
H7S1 C7S H7S2 109.5 . . ?
C8S C7S H7S3 109.5 . . ?
H7S1 C7S H7S3 109.5 . . ?
H7S2 C7S H7S3 109.5 . . ?
C7S C8S C9S 114.2(5) . . ?
C7S C8S H8S1 108.7 . . ?
C9S C8S H8S1 108.7 . . ?
C7S C8S H8S2 108.7 . . ?
C9S C8S H8S2 108.7 . . ?
H8S1 C8S H8S2 107.6 . . ?
C10S C9S C8S 116.0(5) . . ?
C10S C9S H9S1 108.3 . . ?
C8S C9S H9S1 108.3 . . ?
C10S C9S H9S2 108.3 . . ?
C8S C9S H9S2 108.3 . . ?
H9S1 C9S H9S2 107.4 . . ?
C9S C10S C11S 116.7(5) . . ?
C9S C10S H10A 108.1 . . ?
C11S C10S H10A 108.1 . . ?
C9S C10S H10B 108.1 . . ?
C11S C10S H10B 108.1 . . ?
H10A C10S H10B 107.3 . . ?
C10S C11S C12S 114.0(5) . . ?
C10S C11S H11O 108.8 . . ?
C12S C11S H11O 108.8 . . ?
C10S C11S H11P 108.8 . . ?
C12S C11S H11P 108.8 . . ?
H11O C11S H11P 107.7 . . ?
C11S C12S H12I 109.5 . . ?
C11S C12S H12J 109.5 . . ?
H12I C12S H12J 109.5 . . ?
C11S C12S H12K 109.5 . . ?
H12I C12S H12K 109.5 . . ?
H12J C12S H12K 109.5 . . ?

loop_
_geom_bond_atom_site_label_1
_geom_bond_atom_site_label_2
_geom_bond_distance
_geom_bond_site_symmetry_2
_geom_bond_publ_flag
Fe1 C1 2.012(3) . ?
Fe1 C6 2.023(3) . ?
Fe1 C7 2.028(3) . ?
Fe1 C5 2.033(4) . ?
Fe1 C2 2.036(3) . ?
Fe1 C10 2.038(3) . ?
Fe1 C4 2.053(3) . ?
Fe1 C3 2.054(3) . ?
Fe1 C9 2.061(4) . ?
Fe1 C8 2.062(4) . ?
Sb1 O1 2.084(2) . ?
Sb1 O2 2.122(2) . ?
Sb1 C23 2.132(3) . ?
Sb1 C29 2.134(3) . ?
Sb1 C1 2.146(3) . ?
Sb1 P1 2.8126(9) . ?
P1 C6 1.806(3) . ?
P1 C11 1.844(3) . ?
P1 C17 1.857(3) . ?
Cl1 C37 1.729(3) . ?
Cl2 C38 1.732(3) . ?
Cl3 C39 1.725(3) . ?
Cl4 C40 1.727(3) . ?
O1 C35 1.328(4) . ?
O2 C36 1.334(4) . ?
C1 C5 1.424(4) . ?
C1 C2 1.428(4) . ?
C2 C3 1.422(5) . ?
C2 H2 0.9500 . ?
C3 C4 1.417(5) . ?
C3 H3 0.9500 . ?
C4 C5 1.428(5) . ?
C4 H4 0.9500 . ?
C5 H5 0.9500 . ?
C6 C10 1.435(5) . ?
C6 C7 1.438(5) . ?
C7 C8 1.418(5) . ?
C7 H7 0.9500 . ?
C8 C9 1.421(6) . ?
C8 H8 0.9500 . ?
C9 C10 1.423(5) . ?
C9 H9 0.9500 . ?
C10 H10 0.9500 . ?
C11 C16 1.531(5) . ?
C11 C12 1.541(4) . ?
C11 H11 1.0000 . ?
C12 C13 1.535(5) . ?
C12 H12A 0.9900 . ?
C12 H12B 0.9900 . ?
C13 C14 1.521(5) . ?
C13 H13A 0.9900 . ?
C13 H13B 0.9900 . ?
C14 C15 1.521(5) . ?
C14 H14A 0.9900 . ?
C14 H14B 0.9900 . ?
C15 C16 1.541(5) . ?
C15 H15A 0.9900 . ?
C15 H15B 0.9900 . ?
C16 H16A 0.9900 . ?
C16 H16B 0.9900 . ?
C17 C22 1.529(4) . ?
C17 C18 1.534(5) . ?
C17 H17 1.0000 . ?
C18 C19 1.528(5) . ?
C18 H18A 0.9900 . ?
C18 H18B 0.9900 . ?
C19 C20 1.523(5) . ?
C19 H19A 0.9900 . ?
C19 H19B 0.9900 . ?
C20 C21 1.526(6) . ?
C20 H20A 0.9900 . ?
C20 H20B 0.9900 . ?
C21 C22 1.522(5) . ?
C21 H21A 0.9900 . ?
C21 H21B 0.9900 . ?
C22 H22A 0.9900 . ?
C22 H22B 0.9900 . ?
C23 C24 1.393(5) . ?
C23 C28 1.400(5) . ?
C24 C25 1.381(5) . ?
C24 H24 0.9500 . ?
C25 C26 1.385(5) . ?
C25 H25 0.9500 . ?
C26 C27 1.382(5) . ?
C26 H26 0.9500 . ?
C27 C28 1.389(5) . ?
C27 H27 0.9500 . ?
C28 H28 0.9500 . ?
C29 C30 1.391(5) . ?
C29 C34 1.397(4) . ?
C30 C31 1.393(5) . ?
C30 H30 0.9500 . ?
C31 C32 1.381(6) . ?
C31 H31 0.9500 . ?
C32 C33 1.382(5) . ?
C32 H32 0.9500 . ?
C33 C34 1.385(5) . ?
C33 H33 0.9500 . ?
C34 H34 0.9500 . ?
C35 C40 1.384(4) . ?
C35 C36 1.414(4) . ?
C36 C37 1.390(4) . ?
C37 C38 1.397(5) . ?
C38 C39 1.387(5) . ?
C39 C40 1.393(5) . ?
Sb11 O11 2.081(2) . ?
Sb11 O12 2.118(2) . ?
Sb11 C101 2.127(3) . ?
Sb11 C123 2.134(3) . ?
Sb11 C129 2.141(3) . ?
Sb11 P11 2.8287(9) . ?
Fe11 C106 2.025(3) . ?
Fe11 C107 2.028(4) . ?
Fe11 C101 2.029(3) . ?
Fe11 C110 2.034(4) . ?
Fe11 C102 2.034(4) . ?
Fe11 C105 2.039(4) . ?
Fe11 C108 2.044(4) . ?
Fe11 C109 2.049(4) . ?
Fe11 C103 2.050(4) . ?
Fe11 C104 2.051(4) . ?
P11 C106 1.798(3) . ?
P11 C111 1.847(3) . ?
P11 C117 1.852(3) . ?
Cl11 C137 1.723(3) . ?
Cl12 C138 1.728(4) . ?
Cl13 C139 1.720(4) . ?
Cl14 C140 1.731(4) . ?
O11 C135 1.331(4) . ?
O12 C136 1.331(4) . ?
C101 C102 1.436(5) . ?
C101 C105 1.445(5) . ?
C102 C103 1.418(5) . ?
C102 H102 0.9500 . ?
C103 C104 1.426(5) . ?
C103 H103 0.9500 . ?
C104 C105 1.427(5) . ?
C104 H104 0.9500 . ?
C105 H105 0.9500 . ?
C106 C110 1.440(5) . ?
C106 C107 1.442(5) . ?
C107 C108 1.412(5) . ?
C107 H107 0.9500 . ?
C108 C109 1.401(6) . ?
C108 H108 0.9500 . ?
C109 C110 1.418(5) . ?
C109 H109 0.9500 . ?
C110 H110 0.9500 . ?
C111 C116 1.529(5) . ?
C111 C112 1.536(5) . ?
C111 H111 1.0000 . ?
C112 C113 1.532(5) . ?
C112 H11A 0.9900 . ?
C112 H11B 0.9900 . ?
C113 C114 1.514(6) . ?
C113 H11C 0.9900 . ?
C113 H11D 0.9900 . ?
C114 C115 1.523(6) . ?
C114 H11E 0.9900 . ?
C114 H11F 0.9900 . ?
C115 C116 1.535(5) . ?
C115 H11G 0.9900 . ?
C115 H11H 0.9900 . ?
C116 H11I 0.9900 . ?
C116 H11J 0.9900 . ?
C117 C118 1.529(5) . ?
C117 C122 1.533(5) . ?
C117 H117 1.0000 . ?
C118 C119 1.536(5) . ?
C118 H11K 0.9900 . ?
C118 H11L 0.9900 . ?
C119 C120 1.524(6) . ?
C119 H11M 0.9900 . ?
C119 H11N 0.9900 . ?
C120 C121 1.521(6) . ?
C120 H12C 0.9900 . ?
C120 H12D 0.9900 . ?
C121 C122 1.526(5) . ?
C121 H12E 0.9900 . ?
C121 H12F 0.9900 . ?
C122 H12G 0.9900 . ?
C122 H12H 0.9900 . ?
C123 C124 1.392(5) . ?
C123 C128 1.394(5) . ?
C124 C125 1.386(5) . ?
C124 H124 0.9500 . ?
C125 C126 1.378(5) . ?
C125 H125 0.9500 . ?
C126 C127 1.378(5) . ?
C126 H126 0.9500 . ?
C127 C128 1.390(5) . ?
C127 H127 0.9500 . ?
C128 H128 0.9500 . ?
C129 C130 1.390(5) . ?
C129 C134 1.396(4) . ?
C130 C131 1.392(5) . ?
C130 H130 0.9500 . ?
C131 C132 1.375(5) . ?
C131 H131 0.9500 . ?
C132 C133 1.389(5) . ?
C132 H132 0.9500 . ?
C133 C134 1.386(5) . ?
C133 H133 0.9500 . ?
C134 H134 0.9500 . ?
C135 C140 1.375(5) . ?
C135 C136 1.417(4) . ?
C136 C137 1.393(4) . ?
C137 C138 1.396(5) . ?
C138 C139 1.384(5) . ?
C139 C140 1.394(5) . ?
C1S C2S 1.54(3) . ?
C1S H1S1 0.9800 . ?
C1S H1S2 0.9800 . ?
C1S H1S3 0.9800 . ?
C2S C3S 1.505(15) . ?
C2S H2S1 0.9900 . ?
C2S H2S2 0.9900 . ?
C3S C4S 1.560(17) . ?
C3S H3S1 0.9900 . ?
C3S H3S2 0.9900 . ?
C4S C5S 1.435(17) . ?
C4S H4S1 0.9900 . ?
C4S H4S2 0.9900 . ?
C5S C6S 1.53(4) . ?
C5S H5S1 0.9900 . ?
C5S H5S2 0.9900 . ?
C6S H6S1 0.9800 . ?
C6S H6S2 0.9800 . ?
C6S H6S3 0.9800 . ?
C1D C2D 1.551(3) . ?
C1D H1D1 0.9800 . ?
C1D H1D2 0.9800 . ?
C1D H1D3 0.9800 . ?
C2D C3D 1.45(2) . ?
C2D H2D1 0.9900 . ?
C2D H2D2 0.9900 . ?
C3D C4D 1.409(19) . ?
C3D H3D1 0.9900 . ?
C3D H3D2 0.9900 . ?
C4D C5D 1.53(2) . ?
C4D H4D1 0.9900 . ?
C4D H4D2 0.9900 . ?
C5D C6D 1.43(4) . ?
C5D H5D1 0.9900 . ?
C5D H5D2 0.9900 . ?
C6D H6D1 0.9800 . ?
C6D H6D2 0.9800 . ?
C6D H6D3 0.9800 . ?
C7S C8S 1.454(9) . ?
C7S H7S1 0.9800 . ?
C7S H7S2 0.9800 . ?
C7S H7S3 0.9800 . ?
C8S C9S 1.492(8) . ?
C8S H8S1 0.9900 . ?
C8S H8S2 0.9900 . ?
C9S C10S 1.484(9) . ?
C9S H9S1 0.9900 . ?
C9S H9S2 0.9900 . ?
C10S C11S 1.484(9) . ?
C10S H10A 0.9900 . ?
C10S H10B 0.9900 . ?
C11S C12S 1.526(9) . ?
C11S H11O 0.9900 . ?
C11S H11P 0.9900 . ?
C12S H12I 0.9800 . ?
C12S H12J 0.9800 . ?
C12S H12K 0.9800 . ?
